data_2236186
loop_
_publ_author_name
'Okuda, Kensuke'
'Hirota, Takashi'
'Nishina, Yuta'
'Ishida, Hiroyuki'

_publ_section_title
;
 10'-Chloro-3',4'-dihydro-2'<i>H</i>-spiro[cyclopropane-1,7'(6'<i>H</i>)-pyrimido[2,1-<i>a</i>]isoquinolin]-6'-one
;
_journal_coeditor_code FF2085
_journal_issue 11
_journal_name_full 'Acta Crystallographica Section E'
_journal_page_first o3252
_journal_paper_doi 10.1107/S1600536812044261
_journal_volume 68
_journal_year 2012
_chemical_formula_iupac 'C14 H13 Cl N2 O'
_chemical_formula_moiety 'C14 H13 Cl N2 O'
_chemical_formula_sum 'C14 H13 Cl N2 O'
_chemical_formula_weight 260.72
_chemical_name_systematic
;
10'-Chloro-3',4'-dihydro-2'<i>H</i>-spiro[cyclopropane-
1,7'(6'<i>H</i>)-pyrimido[2,1-<i>a</i>]isoquinolin]-6'-one
;
_space_group_IT_number 29
_symmetry_cell_setting orthorhombic
_symmetry_space_group_name_Hall 'P 2c -2ac'
_symmetry_space_group_name_H-M 'P c a 21'
_atom_sites_solution_hydrogens geom
_atom_sites_solution_primary direct
_atom_sites_solution_secondary difmap
_cell_angle_alpha 90.0000
_cell_angle_beta 90.0000
_cell_angle_gamma 90.0000
_cell_formula_units_Z 4
_cell_length_a 8.8746(5)
_cell_length_b 13.3273(7)
_cell_length_c 9.8331(6)
_cell_measurement_reflns_used 15021
_cell_measurement_temperature 180.0(10)
_cell_measurement_theta_max 30.0
_cell_measurement_theta_min 3.1
_cell_volume 1163.00(11)
_computing_cell_refinement 'PROCESS-AUTO (Rigaku/MSC, 2004)'
_computing_data_collection 'PROCESS-AUTO (Rigaku/MSC, 2004)'
_computing_data_reduction 'CrystalStructure (Rigaku/MSC, 2004)'
_computing_molecular_graphics 'ORTEP-3 (Farrugia, 1997)'
_computing_publication_material 'SHELXL97 (Sheldrick, 2008) and PLATON (Spek, 2009)'
_computing_structure_refinement 'SHELXL97 (Sheldrick, 2008)'
_computing_structure_solution 'SHELXS97 (Sheldrick, 2008)'
_diffrn_ambient_temperature 180(2)
_diffrn_detector_area_resol_mean 10.00
_diffrn_measured_fraction_theta_full 0.999
_diffrn_measured_fraction_theta_max 0.999
_diffrn_measurement_device_type 'Rigaku R-AXIS RAPIDII'
_diffrn_measurement_method \w
_diffrn_radiation_type 'Mo K\a'
_diffrn_radiation_wavelength 0.71075
_diffrn_reflns_av_R_equivalents 0.0266
_diffrn_reflns_av_sigmaI/netI 0.0201
_diffrn_reflns_limit_h_max 12
_diffrn_reflns_limit_h_min -12
_diffrn_reflns_limit_k_max 18
_diffrn_reflns_limit_k_min -18
_diffrn_reflns_limit_l_max 13
_diffrn_reflns_limit_l_min -13
_diffrn_reflns_number 17373
_diffrn_reflns_theta_full 29.98
_diffrn_reflns_theta_max 29.98
_exptl_absorpt_coefficient_mu 0.316
_exptl_absorpt_correction_T_max 0.991
_exptl_absorpt_correction_T_min 0.931
_exptl_absorpt_correction_type numerical
_exptl_absorpt_process_details '(NUMABS; Higashi, 1999)'
_exptl_crystal_colour colourless
_exptl_crystal_density_diffrn 1.489
_exptl_crystal_density_method 'not measured'
_exptl_crystal_description platelet
_exptl_crystal_F_000 544.00
_exptl_crystal_size_max 0.25
_exptl_crystal_size_mid 0.21
_exptl_crystal_size_min 0.03
_refine_diff_density_max 0.324
_refine_diff_density_min -0.152
_refine_ls_abs_structure_details 'Flack (1983), 1571 Friedel pairs'
_refine_ls_abs_structure_Flack 0.01(5)
_refine_ls_extinction_method none
_refine_ls_goodness_of_fit_ref 1.048
_refine_ls_hydrogen_treatment constr
_refine_ls_matrix_type full
_refine_ls_number_parameters 163
_refine_ls_number_reflns 3359
_refine_ls_number_restraints 1
_refine_ls_restrained_S_all 1.047
_refine_ls_R_factor_all 0.0347
_refine_ls_R_factor_gt 0.0305
_refine_ls_shift/su_max 0.001
_refine_ls_shift/su_mean 0.000
_refine_ls_structure_factor_coef Fsqd
_refine_ls_weighting_details 'calc w=1/[\s^2^(Fo^2^)+(0.0483P)^2^+0.1225P] where P=(Fo^2^+2Fc^2^)/3'
_refine_ls_weighting_scheme calc
_refine_ls_wR_factor_gt 0.0758
_refine_ls_wR_factor_ref 0.0787
_reflns_number_gt 3095
_reflns_number_total 3359
_reflns_threshold_expression I>2sigma(I)
_cod_data_source_file ff2085.cif
_cod_data_source_block I
_cod_original_cell_volume 1163.01(11)
_cod_database_code 2236186
_cod_database_fobs_code 2236186

loop_
_symmetry_equiv_pos_site_id
_symmetry_equiv_pos_as_xyz
1 +X,+Y,+Z
2 1/2-X,+Y,1/2+Z
3 1/2+X,-Y,+Z
4 -X,-Y,1/2+Z

loop_
_atom_site_type_symbol
_atom_site_label
_atom_site_fract_x
_atom_site_fract_y
_atom_site_fract_z
_atom_site_U_iso_or_equiv
_atom_site_adp_type
_atom_site_calc_flag
_atom_site_refinement_flags
_atom_site_occupancy
_atom_site_symmetry_multiplicity
Cl Cl1 0.55266(4) 0.63700(2) 0.30542(5) 0.03531(10) Uani d . 1 1
O O1 0.57503(12) 0.04186(7) 0.43848(12) 0.0307(2) Uani d . 1 1
N N1 0.45976(11) 0.15982(7) 0.31067(13) 0.01989(19) Uani d . 1 1
N N2 0.36794(13) 0.28236(8) 0.15502(12) 0.0249(2) Uani d . 1 1
C C1 0.44659(13) 0.25802(10) 0.25827(13) 0.0189(2) Uani d . 1 1
C C2 0.56200(15) 0.13087(10) 0.40789(14) 0.0211(2) Uani d . 1 1
C C3 0.65462(14) 0.20982(9) 0.47518(13) 0.0205(2) Uani d . 1 1
C C4 0.63116(14) 0.31618(9) 0.43507(12) 0.0191(2) Uani d . 1 1
C C5 0.70816(15) 0.39510(11) 0.49866(14) 0.0259(3) Uani d . 1 1
H H5 0.7774 0.3806 0.5697 0.031 Uiso calc R 1 1
C C6 0.68510(16) 0.49385(10) 0.45973(15) 0.0260(3) Uani d . 1 1
H H6 0.7372 0.5470 0.5038 0.031 Uiso calc R 1 1
C C7 0.58418(16) 0.51363(10) 0.35496(15) 0.0242(3) Uani d . 1 1
C C8 0.50749(14) 0.43794(9) 0.28990(14) 0.0226(2) Uani d . 1 1
H H8 0.4391 0.4531 0.2185 0.027 Uiso calc R 1 1
C C9 0.53128(13) 0.33791(9) 0.33006(13) 0.0187(2) Uani d . 1 1
C C10 0.81354(17) 0.17547(12) 0.51350(16) 0.0301(3) Uani d . 1 1
H H10A 0.8443 0.1069 0.4865 0.036 Uiso calc R 1 1
H H10B 0.8952 0.2260 0.5108 0.036 Uiso calc R 1 1
C C11 0.69779(19) 0.18535(11) 0.62195(15) 0.0293(3) Uani d . 1 1
H H11A 0.7079 0.2420 0.6864 0.035 Uiso calc R 1 1
H H11B 0.6570 0.1229 0.6621 0.035 Uiso calc R 1 1
C C12 0.27594(16) 0.20671(11) 0.08694(15) 0.0297(3) Uani d . 1 1
H H12A 0.3328 0.1794 0.0086 0.036 Uiso calc R 1 1
H H12B 0.1836 0.2390 0.0513 0.036 Uiso calc R 1 1
C C13 0.23159(15) 0.12115(11) 0.17992(16) 0.0289(3) Uani d . 1 1
H H13A 0.1610 0.1456 0.2505 0.035 Uiso calc R 1 1
H H13B 0.1802 0.0681 0.1268 0.035 Uiso calc R 1 1
C C14 0.37139(16) 0.07873(10) 0.24647(16) 0.0267(3) Uani d . 1 1
H H14A 0.3421 0.0288 0.3162 0.032 Uiso calc R 1 1
H H14B 0.4338 0.0443 0.1773 0.032 Uiso calc R 1 1

loop_
_atom_site_aniso_label
_atom_site_aniso_U_11
_atom_site_aniso_U_22
_atom_site_aniso_U_33
_atom_site_aniso_U_12
_atom_site_aniso_U_13
_atom_site_aniso_U_23
Cl1 0.04450(18) 0.01793(13) 0.0435(2) -0.00198(13) 0.00151(18) 0.00384(15)
O1 0.0391(5) 0.0195(5) 0.0334(6) -0.0010(4) -0.0080(5) 0.0010(4)
N1 0.0222(4) 0.0189(4) 0.0186(5) -0.0024(3) -0.0003(4) -0.0022(5)
N2 0.0257(5) 0.0269(5) 0.0221(5) -0.0025(4) -0.0051(4) 0.0002(4)
C1 0.0193(5) 0.0197(5) 0.0177(5) 0.0001(4) 0.0020(4) -0.0015(4)
C2 0.0244(5) 0.0197(6) 0.0190(6) -0.0007(4) 0.0012(4) 0.0000(4)
C3 0.0227(5) 0.0201(5) 0.0187(5) -0.0006(4) -0.0026(4) -0.0005(4)
C4 0.0205(5) 0.0185(5) 0.0184(5) -0.0011(4) 0.0005(4) -0.0012(4)
C5 0.0280(6) 0.0252(6) 0.0245(6) -0.0031(5) -0.0051(5) -0.0013(5)
C6 0.0295(6) 0.0215(6) 0.0270(7) -0.0065(5) 0.0022(5) -0.0046(5)
C7 0.0279(6) 0.0176(5) 0.0272(6) -0.0009(5) 0.0069(5) 0.0009(5)
C8 0.0239(5) 0.0209(5) 0.0231(6) 0.0005(4) 0.0005(5) 0.0008(5)
C9 0.0193(5) 0.0194(5) 0.0174(6) -0.0005(4) 0.0020(4) -0.0013(4)
C10 0.0273(7) 0.0278(7) 0.0351(8) 0.0024(6) -0.0106(6) -0.0001(6)
C11 0.0407(8) 0.0257(6) 0.0214(6) -0.0004(6) -0.0089(6) 0.0032(5)
C12 0.0302(7) 0.0331(7) 0.0259(7) -0.0057(6) -0.0092(6) -0.0028(5)
C13 0.0256(6) 0.0330(7) 0.0281(7) -0.0072(5) -0.0040(5) -0.0051(6)
C14 0.0321(6) 0.0200(6) 0.0282(6) -0.0051(5) -0.0052(5) -0.0039(5)

loop_
_atom_type_symbol
_atom_type_description
_atom_type_scat_dispersion_real
_atom_type_scat_dispersion_imag
_atom_type_scat_source
C C 0.0033 0.0016 'International Tables Vol C Tables 4.2.6.8 and 6.1.1.4'
H H 0.0000 0.0000 'International Tables Vol C Tables 4.2.6.8 and 6.1.1.4'
O O 0.0106 0.0060 'International Tables Vol C Tables 4.2.6.8 and 6.1.1.4'
N N 0.0061 0.0033 'International Tables Vol C Tables 4.2.6.8 and 6.1.1.4'
Cl Cl 0.1484 0.1585 'International Tables Vol C Tables 4.2.6.8 and 6.1.1.4'

loop_
_geom_angle_atom_site_label_1
_geom_angle_atom_site_label_2
_geom_angle_atom_site_label_3
_geom_angle
C2 N1 C1 124.71(10)
C2 N1 C14 116.28(10)
C1 N1 C14 118.59(11)
C1 N2 C12 119.73(12)
N2 C1 N1 124.92(12)
N2 C1 C9 118.32(12)
N1 C1 C9 116.76(11)
O1 C2 N1 120.24(12)
O1 C2 C3 121.39(12)
N1 C2 C3 118.37(11)
C4 C3 C2 118.58(11)
C4 C3 C11 119.30(11)
C2 C3 C11 114.01(11)
C4 C3 C10 118.68(11)
C2 C3 C10 113.99(11)
C11 C3 C10 58.16(9)
C9 C4 C5 119.05(11)
C9 C4 C3 119.00(11)
C5 C4 C3 121.94(11)
C6 C5 C4 121.16(12)
C6 C5 H5 119.4
C4 C5 H5 119.4
C5 C6 C7 118.68(12)
C5 C6 H6 120.7
C7 C6 H6 120.7
C8 C7 C6 121.64(12)
C8 C7 Cl1 118.96(11)
C6 C7 Cl1 119.40(10)
C7 C8 C9 119.38(12)
C7 C8 H8 120.3
C9 C8 H8 120.3
C4 C9 C8 120.09(11)
C4 C9 C1 121.81(11)
C8 C9 C1 118.10(11)
C11 C10 C3 60.87(9)
C11 C10 H10A 117.7
C3 C10 H10A 117.7
C11 C10 H10B 117.7
C3 C10 H10B 117.7
H10A C10 H10B 114.8
C10 C11 C3 60.97(9)
C10 C11 H11A 117.7
C3 C11 H11A 117.7
C10 C11 H11B 117.7
C3 C11 H11B 117.7
H11A C11 H11B 114.8
N2 C12 C13 112.88(12)
N2 C12 H12A 109.0
C13 C12 H12A 109.0
N2 C12 H12B 109.0
C13 C12 H12B 109.0
H12A C12 H12B 107.8
C14 C13 C12 109.24(11)
C14 C13 H13A 109.8
C12 C13 H13A 109.8
C14 C13 H13B 109.8
C12 C13 H13B 109.8
H13A C13 H13B 108.3
N1 C14 C13 110.31(11)
N1 C14 H14A 109.6
C13 C14 H14A 109.6
N1 C14 H14B 109.6
C13 C14 H14B 109.6
H14A C14 H14B 108.1

loop_
_geom_bond_atom_site_label_1
_geom_bond_atom_site_label_2
_geom_bond_distance
Cl1 C7 1.7376(14)
O1 C2 1.2292(16)
N1 C2 1.3733(17)
N1 C1 1.4113(16)
N1 C14 1.4769(16)
N2 C1 1.2740(17)
N2 C12 1.4599(17)
C1 C9 1.4822(17)
C2 C3 1.4902(18)
C3 C4 1.4859(17)
C3 C11 1.5284(19)
C3 C10 1.5299(19)
C4 C9 1.3913(17)
C4 C5 1.4015(18)
C5 C6 1.3859(19)
C5 H5 0.9500
C6 C7 1.390(2)
C6 H6 0.9500
C7 C8 1.3748(19)
C8 C9 1.4063(17)
C8 H8 0.9500
C10 C11 1.486(2)
C10 H10A 0.9900
C10 H10B 0.9900
C11 H11A 0.9900
C11 H11B 0.9900
C12 C13 1.514(2)
C12 H12A 0.9900
C12 H12B 0.9900
C13 C14 1.512(2)
C13 H13A 0.9900
C13 H13B 0.9900
C14 H14A 0.9900
C14 H14B 0.9900

loop_
_geom_hbond_atom_site_label_D
_geom_hbond_atom_site_label_H
_geom_hbond_atom_site_label_A
_geom_hbond_site_symmetry_A
_geom_hbond_distance_DH
_geom_hbond_distance_HA
_geom_hbond_distance_DA
_geom_hbond_angle_DHA
C12 H12B Cg1 2_554 0.99 2.72 3.6000(15) 148

loop_
_geom_torsion_atom_site_label_1
_geom_torsion_atom_site_label_2
_geom_torsion_atom_site_label_3
_geom_torsion_atom_site_label_4
_geom_torsion
C12 N2 C1 N1 3.66(19)
C12 N2 C1 C9 -176.29(11)
C2 N1 C1 N2 169.27(13)
C14 N1 C1 N2 -2.93(19)
C2 N1 C1 C9 -10.78(18)
C14 N1 C1 C9 177.02(11)
C1 N1 C2 O1 -173.21(13)
C14 N1 C2 O1 -0.84(19)
C1 N1 C2 C3 7.29(19)
C14 N1 C2 C3 179.66(12)
O1 C2 C3 C4 -178.91(12)
N1 C2 C3 C4 0.58(18)
O1 C2 C3 C11 -30.41(18)
N1 C2 C3 C11 149.08(13)
O1 C2 C3 C10 33.87(19)
N1 C2 C3 C10 -146.63(13)
C2 C3 C4 C9 -4.26(17)
C11 C3 C4 C9 -151.08(12)
C10 C3 C4 C9 141.41(12)
C2 C3 C4 C5 176.60(12)
C11 C3 C4 C5 29.78(18)
C10 C3 C4 C5 -37.73(18)
C9 C4 C5 C6 0.73(19)
C3 C4 C5 C6 179.87(13)
C4 C5 C6 C7 -0.4(2)
C5 C6 C7 C8 0.0(2)
C5 C6 C7 Cl1 179.55(11)
C6 C7 C8 C9 0.1(2)
Cl1 C7 C8 C9 -179.46(10)
C5 C4 C9 C8 -0.63(18)
C3 C4 C9 C8 -179.79(11)
C5 C4 C9 C1 179.82(11)
C3 C4 C9 C1 0.66(17)
C7 C8 C9 C4 0.24(18)
C7 C8 C9 C1 179.81(11)
N2 C1 C9 C4 -173.56(12)
N1 C1 C9 C4 6.49(17)
N2 C1 C9 C8 6.88(17)
N1 C1 C9 C8 -173.07(11)
C4 C3 C10 C11 108.47(14)
C2 C3 C10 C11 -104.35(13)
C4 C3 C11 C10 -107.42(14)
C2 C3 C11 C10 104.32(13)
C1 N2 C12 C13 25.27(18)
N2 C12 C13 C14 -52.69(16)
C2 N1 C14 C13 160.89(12)
C1 N1 C14 C13 -26.25(17)
C12 C13 C14 N1 51.96(16)

loop_
_cod_related_entry_id
_cod_related_entry_database
_cod_related_entry_code
1 ChemSpider 30658052
